data_4302501
loop_
_publ_author_name
'Elena Chelebaeva'
'Joulia Larionova'
'Yannick Guari'
'Rute A. S. Ferreira'
'Luis D. Carlos'
'Filipe A. Almeida Paz'
'Alexander Trifonov'
'Christian Gu\'erin'

_publ_contact_author_address
; Institut Charles Gerhardt Montpellier
  UMR 5253
  CNRS-UM2-ENSCM-UM1
  Chimie Moleculaire et Organisation du Solide
  Universite Montpellier II
  Place E. Bataillon
  34095 Montpellier cedex 5
  France
;
_publ_contact_author_email joulia@univ-montp2.fr
_publ_contact_author_name 'Professor Joulia Larionova'
_publ_section_title
;
Luminescent and Magnetic Cyano-Bridged Coordination Polymers Containing
4d-4f Ions: Toward Multifunctional Materials
;
_journal_name_full 'Inorganic Chemistry'
_journal_page_first 5983
_journal_page_last 5995
_journal_paper_doi 10.1021/ic900378d
_journal_volume 48
_journal_year 2009
_chemical_formula_moiety 'C8 H10 N8 O5 Tb W'
_chemical_formula_sum 'C8 H10 N8 O5 Tb W'
_chemical_formula_weight 641.01
_chemical_name_systematic
; 
 ? 
;
_space_group_IT_number 129
_symmetry_cell_setting tetragonal
_symmetry_space_group_name_Hall '-P 4a 2a'
_symmetry_space_group_name_H-M 'P 4/n m m :2'
_atom_sites_solution_hydrogens none
_atom_sites_solution_primary direct
_atom_sites_solution_secondary difmap
_cell_angle_alpha 90.00
_cell_angle_beta 90.00
_cell_angle_gamma 90.00
_cell_formula_units_Z 2
_cell_length_a 10.9183(12)
_cell_length_b 10.9183(12)
_cell_length_c 7.1633(19)
_cell_measurement_reflns_used 7962
_cell_measurement_temperature 150(2)
_cell_measurement_theta_max 40.32
_cell_measurement_theta_min 2.64
_cell_volume 853.9(3)
_computing_cell_refinement 'APEX2 '
_computing_data_collection 'APEX2 (Bruker, 2006)'
_computing_data_reduction 'SAINT+ (Bruker, 1997-2005)'
_computing_molecular_graphics 'DIAMOND (Brandenburg, 2006)'
_computing_publication_material 'SHELXTL '
_computing_structure_refinement 'SHELXTL '
_computing_structure_solution 'SHELXTL (Bruker 2001)'
_diffrn_ambient_temperature 150(2)
_diffrn_measured_fraction_theta_full 0.983
_diffrn_measured_fraction_theta_max 0.983
_diffrn_measurement_device_type 'Bruker X8 Kappa CCD APEX II'
_diffrn_measurement_method 'omega/phi scans'
_diffrn_radiation_monochromator graphite
_diffrn_radiation_source 'fine-focus sealed tube'
_diffrn_radiation_type MoK\a
_diffrn_radiation_wavelength 0.71073
_diffrn_reflns_av_R_equivalents 0.0665
_diffrn_reflns_av_sigmaI/netI 0.0265
_diffrn_reflns_limit_h_max 19
_diffrn_reflns_limit_h_min -15
_diffrn_reflns_limit_k_max 17
_diffrn_reflns_limit_k_min -19
_diffrn_reflns_limit_l_max 12
_diffrn_reflns_limit_l_min -12
_diffrn_reflns_number 22792
_diffrn_reflns_theta_full 40.24
_diffrn_reflns_theta_max 40.24
_diffrn_reflns_theta_min 3.73
_exptl_absorpt_coefficient_mu 10.871
_exptl_absorpt_correction_T_max 0.2450
_exptl_absorpt_correction_T_min 0.1643
_exptl_absorpt_correction_type multi-scan
_exptl_absorpt_process_details
;
 SADABS (Sheldrick, 1997)
;
_exptl_crystal_colour Yellow
_exptl_crystal_density_diffrn 2.493
_exptl_crystal_density_method 'not measured'
_exptl_crystal_description Block
_exptl_crystal_F_000 586
_exptl_crystal_size_max 0.26
_exptl_crystal_size_mid 0.20
_exptl_crystal_size_min 0.18
_refine_diff_density_max 1.404
_refine_diff_density_min -5.471
_refine_diff_density_rms 0.290
_refine_ls_extinction_method none
_refine_ls_goodness_of_fit_ref 1.158
_refine_ls_hydrogen_treatment none
_refine_ls_matrix_type full
_refine_ls_number_parameters 60
_refine_ls_number_reflns 1494
_refine_ls_number_restraints 0
_refine_ls_restrained_S_all 1.158
_refine_ls_R_factor_all 0.0243
_refine_ls_R_factor_gt 0.0224
_refine_ls_shift/su_max 0.000
_refine_ls_shift/su_mean 0.000
_refine_ls_structure_factor_coef Fsqd
_refine_ls_weighting_details 'calc w=1/[\s^2^(Fo^2^)+(0.0180P)^2^+2.3026P] where P=(Fo^2^+2Fc^2^)/3'
_refine_ls_weighting_scheme calc
_refine_ls_wR_factor_gt 0.0548
_refine_ls_wR_factor_ref 0.0558
_reflns_number_gt 1418
_reflns_number_total 1494
_reflns_threshold_expression I>2\s(I)
_cod_data_source_file ic900378d_si_001_7.cif
_cod_data_source_block VII-TbWCN8
_cod_depositor_comments
;
The following automatic conversions were performed:
'_symmetry_cell_setting' value 'Tetragonal' changed to 'tetragonal'
according to '/home/saulius/struct/CIF-dictionaries/cif_core.dic'
dictionary named 'cif_core.dic' version 2.4.1 from
2010-06-29.

'_exptl_absorpt_correction_type' value 'Multi-scan' changed
to 'multi-scan' according to
'/home/saulius/struct/CIF-dictionaries/cif_core.dic' dictionary named
'cif_core.dic' version 2.4.1 from 2010-06-29.

Automatic conversion script
Id: cif_fix_enum 1527 2010-12-29 10:47:43Z saulius 
;
_cod_original_sg_symbol_H-M 'P 4/n m m'
_cod_database_code 4302501

loop_
_symmetry_equiv_pos_as_xyz
'x, y, z'
'-x+1/2, -y+1/2, z'
'-y+1/2, x, z'
'y, -x+1/2, z'
'-x, y+1/2, -z'
'x+1/2, -y, -z'
'y+1/2, x+1/2, -z'
'-y, -x, -z'
'-x, -y, -z'
'x-1/2, y-1/2, -z'
'y-1/2, -x, -z'
'-y, x-1/2, -z'
'x, -y-1/2, z'
'-x-1/2, y, z'
'-y-1/2, -x-1/2, z'
'y, x, z'

loop_
_atom_site_label
_atom_site_type_symbol
_atom_site_fract_x
_atom_site_fract_y
_atom_site_fract_z
_atom_site_U_iso_or_equiv
_atom_site_adp_type
_atom_site_occupancy
_atom_site_symmetry_multiplicity
_atom_site_calc_flag
_atom_site_refinement_flags
_atom_site_disorder_assembly
_atom_site_disorder_group
Tb1 Tb 0.2500 0.2500 0.75713(3) 0.00689(5) Uani 1 8 d S . .
W1 W 0.2500 0.7500 0.5000 0.00623(5) Uani 1 8 d S . .
O1W O 0.2500 0.2500 0.4049(9) 0.0280(12) Uani 1 8 d S . .
O2W O 0.1436(6) 0.3564(6) 0.9970(13) 0.032(2) Uani 0.40 2 d SP . .
O3W O 0.1315(6) 0.4006(6) 0.9390(10) 0.0240(15) Uani 0.30 1 d P . .
N1 N 0.2782(4) 0.4627(4) 0.6363(6) 0.0245(11) Uani 0.50 1 d P . .
C1 C 0.2745(4) 0.5637(4) 0.5906(6) 0.0171(10) Uani 0.50 1 d P . .
N2 N 0.2028(5) 0.9312(5) 0.1361(7) 0.0320(11) Uani 0.50 1 d P . .
C2 C 0.2232(4) 0.8680(4) 0.2623(6) 0.0166(8) Uani 0.50 1 d P . .

loop_
_atom_site_aniso_label
_atom_site_aniso_U_11
_atom_site_aniso_U_22
_atom_site_aniso_U_33
_atom_site_aniso_U_23
_atom_site_aniso_U_13
_atom_site_aniso_U_12
Tb1 0.00519(6) 0.00519(6) 0.01031(10) 0.000 0.000 0.000
W1 0.00495(5) 0.00495(5) 0.00878(9) 0.000 0.000 0.000
O1W 0.0308(18) 0.0308(18) 0.022(3) 0.000 0.000 0.000
O2W 0.035(3) 0.035(3) 0.027(4) -0.007(2) 0.007(2) 0.015(4)
O3W 0.023(3) 0.012(2) 0.037(4) -0.006(2) 0.018(2) -0.007(2)
N1 0.040(3) 0.0099(13) 0.0234(17) 0.0031(12) 0.0061(16) 0.0012(14)
C1 0.027(3) 0.0075(12) 0.0164(15) 0.0028(11) 0.0060(13) 0.0002(12)
N2 0.050(3) 0.0197(19) 0.026(2) 0.0111(17) -0.001(2) 0.0002(19)
C2 0.020(2) 0.0109(13) 0.0187(16) 0.0037(12) 0.0004(12) -0.0012(12)

loop_
_atom_type_symbol
_atom_type_description
_atom_type_scat_dispersion_real
_atom_type_scat_dispersion_imag
_atom_type_scat_source
C C 0.0033 0.0016 'International Tables Vol C Tables 4.2.6.8 and 6.1.1.4'
N N 0.0061 0.0033 'International Tables Vol C Tables 4.2.6.8 and 6.1.1.4'
W W -0.8490 6.8722 'International Tables Vol C Tables 4.2.6.8 and 6.1.1.4'
Tb Tb -0.1723 4.1537 'International Tables Vol C Tables 4.2.6.8 and 6.1.1.4'
O O 0.0106 0.0060 'International Tables Vol C Tables 4.2.6.8 and 6.1.1.4'
H H 0.0000 0.0000 'International Tables Vol C Tables 4.2.6.8 and 6.1.1.4'

loop_
_geom_angle_atom_site_label_1
_geom_angle_atom_site_label_2
_geom_angle_atom_site_label_3
_geom_angle
_geom_angle_site_symmetry_1
_geom_angle_site_symmetry_3
_geom_angle_publ_flag
O2W Tb1 O2W 58.5(3) 4 2 ?
O2W Tb1 O2W 58.5(3) 4 . ?
O2W Tb1 O2W 87.4(5) 2 . ?
O2W Tb1 O2W 87.4(5) 4 3 ?
O2W Tb1 O2W 58.5(3) 2 3 ?
O2W Tb1 O2W 58.5(3) . 3 ?
O2W Tb1 O3W 15.3(2) 4 4 ?
O2W Tb1 O3W 63.15(18) 2 4 ?
O2W Tb1 O3W 71.8(2) . 4 ?
O2W Tb1 O3W 101.5(3) 3 4 ?
O2W Tb1 O3W 15.3(2) 4 14_655 ?
O2W Tb1 O3W 71.8(2) 2 14_655 ?
O2W Tb1 O3W 63.15(18) . 14_655 ?
O2W Tb1 O3W 101.5(3) 3 14_655 ?
O3W Tb1 O3W 11.5(3) 4 14_655 ?
O2W Tb1 O3W 101.5(3) 4 13_565 ?
O2W Tb1 O3W 63.15(18) 2 13_565 ?
O2W Tb1 O3W 71.8(2) . 13_565 ?
O2W Tb1 O3W 15.3(2) 3 13_565 ?
O3W Tb1 O3W 114.9(4) 4 13_565 ?
O3W Tb1 O3W 116.2(4) 14_655 13_565 ?
O2W Tb1 O3W 63.15(18) 4 16 ?
O2W Tb1 O3W 15.3(2) 2 16 ?
O2W Tb1 O3W 101.5(3) . 16 ?
O2W Tb1 O3W 71.8(2) 3 16 ?
O3W Tb1 O3W 63.3(3) 4 16 ?
O3W Tb1 O3W 73.78(17) 14_655 16 ?
O3W Tb1 O3W 73.78(17) 13_565 16 ?
O2W Tb1 O3W 63.15(18) 4 . ?
O2W Tb1 O3W 101.5(3) 2 . ?
O2W Tb1 O3W 15.3(2) . . ?
O2W Tb1 O3W 71.8(2) 3 . ?
O3W Tb1 O3W 73.78(17) 4 . ?
O3W Tb1 O3W 63.3(3) 14_655 . ?
O3W Tb1 O3W 83.7(3) 13_565 . ?
O3W Tb1 O3W 114.9(4) 16 . ?
O2W Tb1 O3W 101.5(3) 4 3 ?
O2W Tb1 O3W 71.8(2) 2 3 ?
O2W Tb1 O3W 63.15(18) . 3 ?
O2W Tb1 O3W 15.3(2) 3 3 ?
O3W Tb1 O3W 116.2(4) 4 3 ?
O3W Tb1 O3W 114.9(4) 14_655 3 ?
O3W Tb1 O3W 11.5(3) 13_565 3 ?
O3W Tb1 O3W 83.7(3) 16 3 ?
O3W Tb1 O3W 73.78(17) . 3 ?
O2W Tb1 O3W 71.8(2) 4 15_665 ?
O2W Tb1 O3W 101.5(3) 2 15_665 ?
O2W Tb1 O3W 15.3(2) . 15_665 ?
O2W Tb1 O3W 63.15(18) 3 15_665 ?
O3W Tb1 O3W 83.7(3) 4 15_665 ?
O3W Tb1 O3W 73.78(17) 14_655 15_665 ?
O3W Tb1 O3W 73.78(17) 13_565 15_665 ?
O3W Tb1 O3W 116.2(4) 16 15_665 ?
O3W Tb1 O3W 11.5(3) . 15_665 ?
O3W Tb1 O3W 63.3(3) 3 15_665 ?
O2W Tb1 O3W 71.8(2) 4 2 ?
O2W Tb1 O3W 15.3(2) 2 2 ?
O2W Tb1 O3W 101.5(3) . 2 ?
O2W Tb1 O3W 63.15(18) 3 2 ?
O3W Tb1 O3W 73.78(17) 4 2 ?
O3W Tb1 O3W 83.7(3) 14_655 2 ?
O3W Tb1 O3W 63.3(3) 13_565 2 ?
O3W Tb1 O3W 11.5(3) 16 2 ?
O3W Tb1 O3W 116.2(4) . 2 ?
O3W Tb1 O3W 73.78(17) 3 2 ?
O3W Tb1 O3W 114.9(4) 15_665 2 ?
O2W Tb1 N1 139.92(15) 4 2 ?
O2W Tb1 N1 81.76(19) 2 2 ?
O2W Tb1 N1 130.13(12) . 2 ?
O2W Tb1 N1 74.7(2) 3 2 ?
O3W Tb1 N1 138.91(17) 4 2 ?
O3W Tb1 N1 150.27(16) 14_655 2 ?
O3W Tb1 N1 59.87(19) 13_565 2 ?
O3W Tb1 N1 77.15(18) 16 2 ?
O3W Tb1 N1 137.63(17) . 2 ?
O3W Tb1 N1 67.22(19) 3 2 ?
O3W Tb1 N1 126.08(17) 15_665 2 ?
O3W Tb1 N1 68.14(18) 2 2 ?
O2W Tb1 N1 139.92(15) 4 15_665 ?
O2W Tb1 N1 130.13(12) 2 15_665 ?
O2W Tb1 N1 81.76(19) . 15_665 ?
O2W Tb1 N1 74.7(2) 3 15_665 ?
O3W Tb1 N1 150.27(16) 4 15_665 ?
O3W Tb1 N1 138.91(17) 14_655 15_665 ?
O3W Tb1 N1 67.22(19) 13_565 15_665 ?
O3W Tb1 N1 137.63(17) 16 15_665 ?
O3W Tb1 N1 77.15(18) . 15_665 ?
O3W Tb1 N1 59.87(19) 3 15_665 ?
O3W Tb1 N1 68.14(18) 15_665 15_665 ?
O3W Tb1 N1 126.08(17) 2 15_665 ?
N1 Tb1 N1 69.5(2) 2 15_665 ?
O2W Tb1 N1 130.13(12) 4 3 ?
O2W Tb1 N1 139.92(15) 2 3 ?
O2W Tb1 N1 74.7(2) . 3 ?
O2W Tb1 N1 81.76(19) 3 3 ?
O3W Tb1 N1 137.63(17) 4 3 ?
O3W Tb1 N1 126.08(17) 14_655 3 ?
O3W Tb1 N1 77.15(18) 13_565 3 ?
O3W Tb1 N1 150.27(17) 16 3 ?
O3W Tb1 N1 67.22(19) . 3 ?
O3W Tb1 N1 68.14(18) 3 3 ?
O3W Tb1 N1 59.87(19) 15_665 3 ?
O3W Tb1 N1 138.91(17) 2 3 ?
N1 Tb1 N1 83.10(7) 2 3 ?
N1 Tb1 N1 14.2(2) 15_665 3 ?
O2W Tb1 N1 130.13(12) 4 13_565 ?
O2W Tb1 N1 74.7(2) 2 13_565 ?
O2W Tb1 N1 139.92(15) . 13_565 ?
O2W Tb1 N1 81.76(19) 3 13_565 ?
O3W Tb1 N1 126.08(17) 4 13_565 ?
O3W Tb1 N1 137.63(17) 14_655 13_565 ?
O3W Tb1 N1 68.14(18) 13_565 13_565 ?
O3W Tb1 N1 67.22(19) 16 13_565 ?
O3W Tb1 N1 150.27(17) . 13_565 ?
O3W Tb1 N1 77.15(18) 3 13_565 ?
O3W Tb1 N1 138.91(17) 15_665 13_565 ?
O3W Tb1 N1 59.87(19) 2 13_565 ?
N1 Tb1 N1 14.2(2) 2 13_565 ?
N1 Tb1 N1 83.10(7) 15_665 13_565 ?
N1 Tb1 N1 96.3(2) 3 13_565 ?
O2W Tb1 N1 74.7(2) 4 16 ?
O2W Tb1 N1 81.76(19) 2 16 ?
O2W Tb1 N1 130.13(12) . 16 ?
O2W Tb1 N1 139.92(15) 3 16 ?
O3W Tb1 N1 59.87(19) 4 16 ?
O3W Tb1 N1 67.22(19) 14_655 16 ?
O3W Tb1 N1 138.91(17) 13_565 16 ?
O3W Tb1 N1 68.14(18) 16 16 ?
O3W Tb1 N1 126.08(17) . 16 ?
O3W Tb1 N1 150.27(16) 3 16 ?
O3W Tb1 N1 137.63(17) 15_665 16 ?
O3W Tb1 N1 77.15(18) 2 16 ?
N1 Tb1 N1 96.3(2) 2 16 ?
N1 Tb1 N1 139.4(2) 15_665 16 ?
N1 Tb1 N1 136.8(2) 3 16 ?
N1 Tb1 N1 83.10(7) 13_565 16 ?
O2W Tb1 N1 74.7(2) 4 . ?
O2W Tb1 N1 130.13(12) 2 . ?
O2W Tb1 N1 81.76(19) . . ?
O2W Tb1 N1 139.92(15) 3 . ?
O3W Tb1 N1 67.22(19) 4 . ?
O3W Tb1 N1 59.87(19) 14_655 . ?
O3W Tb1 N1 150.27(16) 13_565 . ?
O3W Tb1 N1 126.08(17) 16 . ?
O3W Tb1 N1 68.14(18) . . ?
O3W Tb1 N1 138.91(17) 3 . ?
O3W Tb1 N1 77.15(18) 15_665 . ?
O3W Tb1 N1 137.63(17) 2 . ?
N1 Tb1 N1 139.4(2) 2 . ?
N1 Tb1 N1 96.3(2) 15_665 . ?
N1 Tb1 N1 83.10(7) 3 . ?
N1 Tb1 N1 136.8(2) 13_565 . ?
N1 Tb1 N1 69.5(2) 16 . ?
O2W Tb1 N1 81.76(19) 4 4 ?
O2W Tb1 N1 74.7(2) 2 4 ?
O2W Tb1 N1 139.92(15) . 4 ?
O2W Tb1 N1 130.13(12) 3 4 ?
O3W Tb1 N1 68.14(18) 4 4 ?
O3W Tb1 N1 77.15(18) 14_655 4 ?
O3W Tb1 N1 126.08(17) 13_565 4 ?
O3W Tb1 N1 59.87(19) 16 4 ?
O3W Tb1 N1 138.91(17) . 4 ?
O3W Tb1 N1 137.63(17) 3 4 ?
O3W Tb1 N1 150.27(17) 15_665 4 ?
O3W Tb1 N1 67.22(19) 2 4 ?
N1 Tb1 N1 83.10(7) 2 4 ?
N1 Tb1 N1 136.8(2) 15_665 4 ?
N1 Tb1 N1 139.4(2) 3 4 ?
N1 Tb1 N1 69.5(2) 13_565 4 ?
N1 Tb1 N1 14.2(2) 16 4 ?
N1 Tb1 N1 83.10(7) . 4 ?
O2W Tb1 N1 81.76(19) 4 14_655 ?
O2W Tb1 N1 139.92(15) 2 14_655 ?
O2W Tb1 N1 74.7(2) . 14_655 ?
O2W Tb1 N1 130.13(12) 3 14_655 ?
O3W Tb1 N1 77.15(18) 4 14_655 ?
O3W Tb1 N1 68.14(18) 14_655 14_655 ?
O3W Tb1 N1 137.63(17) 13_565 14_655 ?
O3W Tb1 N1 138.91(17) 16 14_655 ?
O3W Tb1 N1 59.87(19) . 14_655 ?
O3W Tb1 N1 126.08(17) 3 14_655 ?
O3W Tb1 N1 67.22(19) 15_665 14_655 ?
O3W Tb1 N1 150.27(17) 2 14_655 ?
N1 Tb1 N1 136.8(2) 2 14_655 ?
N1 Tb1 N1 83.10(7) 15_665 14_655 ?
N1 Tb1 N1 69.5(2) 3 14_655 ?
N1 Tb1 N1 139.4(2) 13_565 14_655 ?
N1 Tb1 N1 83.10(7) 16 14_655 ?
N1 Tb1 N1 14.2(2) . 14_655 ?
N1 Tb1 N1 96.3(2) 4 14_655 ?
O2W Tb1 O1W 136.3(2) 4 . ?
O2W Tb1 O1W 136.3(2) 2 . ?
O2W Tb1 O1W 136.3(2) . . ?
O2W Tb1 O1W 136.3(2) 3 . ?
O3W Tb1 O1W 121.91(18) 4 . ?
O3W Tb1 O1W 121.91(18) 14_655 . ?
O3W Tb1 O1W 121.91(18) 13_565 . ?
O3W Tb1 O1W 121.91(18) 16 . ?
O3W Tb1 O1W 121.91(18) . . ?
O3W Tb1 O1W 121.91(18) 3 . ?
O3W Tb1 O1W 121.91(18) 15_665 . ?
O3W Tb1 O1W 121.91(18) 2 . ?
N1 Tb1 O1W 69.72(10) 2 . ?
N1 Tb1 O1W 69.72(10) 15_665 . ?
N1 Tb1 O1W 69.72(10) 3 . ?
N1 Tb1 O1W 69.72(10) 13_565 . ?
N1 Tb1 O1W 69.72(10) 16 . ?
N1 Tb1 O1W 69.72(10) . . ?
N1 Tb1 O1W 69.72(10) 4 . ?
N1 Tb1 O1W 69.72(10) 14_655 . ?
C1 W1 C1 109.0(2) 13_575 11_566 ?
C1 W1 C1 14.3(2) 13_575 2_565 ?
C1 W1 C1 95.22(7) 11_566 2_565 ?
C1 W1 C1 95.22(7) 13_575 7_456 ?
C1 W1 C1 14.3(2) 11_566 7_456 ?
C1 W1 C1 81.7(2) 2_565 7_456 ?
C1 W1 C1 144.9(2) 13_575 14_655 ?
C1 W1 C1 81.7(2) 11_566 14_655 ?
C1 W1 C1 141.9(2) 2_565 14_655 ?
C1 W1 C1 95.22(7) 7_456 14_655 ?
C1 W1 C1 81.7(2) 13_575 12_666 ?
C1 W1 C1 144.9(2) 11_566 12_666 ?
C1 W1 C1 95.22(7) 2_565 12_666 ?
C1 W1 C1 141.9(2) 7_456 12_666 ?
C1 W1 C1 109.0(2) 14_655 12_666 ?
C1 W1 C1 95.22(7) 13_575 8_666 ?
C1 W1 C1 141.9(2) 11_566 8_666 ?
C1 W1 C1 109.0(2) 2_565 8_666 ?
C1 W1 C1 144.9(2) 7_456 8_666 ?
C1 W1 C1 95.22(7) 14_655 8_666 ?
C1 W1 C1 14.3(2) 12_666 8_666 ?
C1 W1 C1 141.9(2) 13_575 . ?
C1 W1 C1 95.22(7) 11_566 . ?
C1 W1 C1 144.9(2) 2_565 . ?
C1 W1 C1 109.0(2) 7_456 . ?
C1 W1 C1 14.3(2) 14_655 . ?
C1 W1 C1 95.22(7) 12_666 . ?
C1 W1 C1 81.7(2) 8_666 . ?
C1 W1 C2 145.09(16) 13_575 13_575 ?
C1 W1 C2 63.84(17) 11_566 13_575 ?
C1 W1 C2 141.84(16) 2_565 13_575 ?
C1 W1 C2 73.01(16) 7_456 13_575 ?
C1 W1 C2 69.91(16) 14_655 13_575 ?
C1 W1 C2 87.95(16) 12_666 13_575 ?
C1 W1 C2 79.37(17) 8_666 13_575 ?
C1 W1 C2 71.96(16) . 13_575 ?
C1 W1 C2 63.84(17) 13_575 11_566 ?
C1 W1 C2 145.09(16) 11_566 11_566 ?
C1 W1 C2 73.01(16) 2_565 11_566 ?
C1 W1 C2 141.84(16) 7_456 11_566 ?
C1 W1 C2 87.95(16) 14_655 11_566 ?
C1 W1 C2 69.91(16) 12_666 11_566 ?
C1 W1 C2 71.96(16) 8_666 11_566 ?
C1 W1 C2 79.37(17) . 11_566 ?
C2 W1 C2 141.9(2) 13_575 11_566 ?
C1 W1 C2 79.37(17) 13_575 7_456 ?
C1 W1 C2 141.84(16) 11_566 7_456 ?
C1 W1 C2 87.95(16) 2_565 7_456 ?
C1 W1 C2 145.09(16) 7_456 7_456 ?
C1 W1 C2 73.01(16) 14_655 7_456 ?
C1 W1 C2 71.96(16) 12_666 7_456 ?
C1 W1 C2 69.91(16) 8_666 7_456 ?
C1 W1 C2 63.84(17) . 7_456 ?
C2 W1 C2 128.64(14) 13_575 7_456 ?
C2 W1 C2 15.6(2) 11_566 7_456 ?
C1 W1 C2 141.84(16) 13_575 2_565 ?
C1 W1 C2 79.37(17) 11_566 2_565 ?
C1 W1 C2 145.09(16) 2_565 2_565 ?
C1 W1 C2 87.95(16) 7_456 2_565 ?
C1 W1 C2 71.96(16) 14_655 2_565 ?
C1 W1 C2 73.01(16) 12_666 2_565 ?
C1 W1 C2 63.84(17) 8_666 2_565 ?
C1 W1 C2 69.91(16) . 2_565 ?
C2 W1 C2 15.6(2) 13_575 2_565 ?
C2 W1 C2 128.64(15) 11_566 2_565 ?
C2 W1 C2 117.5(2) 7_456 2_565 ?
C1 W1 C2 73.01(16) 13_575 8_666 ?
C1 W1 C2 71.96(16) 11_566 8_666 ?
C1 W1 C2 63.84(17) 2_565 8_666 ?
C1 W1 C2 69.91(16) 7_456 8_666 ?
C1 W1 C2 79.37(17) 14_655 8_666 ?
C1 W1 C2 141.84(16) 12_666 8_666 ?
C1 W1 C2 145.09(16) 8_666 8_666 ?
C1 W1 C2 87.95(16) . 8_666 ?
C2 W1 C2 128.64(15) 13_575 8_666 ?
C2 W1 C2 73.4(2) 11_566 8_666 ?
C2 W1 C2 75.6(2) 7_456 8_666 ?
C2 W1 C2 141.9(2) 2_565 8_666 ?
C1 W1 C2 71.96(16) 13_575 . ?
C1 W1 C2 73.01(16) 11_566 . ?
C1 W1 C2 69.91(16) 2_565 . ?
C1 W1 C2 63.84(17) 7_456 . ?
C1 W1 C2 141.84(16) 14_655 . ?
C1 W1 C2 79.37(17) 12_666 . ?
C1 W1 C2 87.95(16) 8_666 . ?
C1 W1 C2 145.09(16) . . ?
C2 W1 C2 73.4(2) 13_575 . ?
C2 W1 C2 128.64(15) 11_566 . ?
C2 W1 C2 141.9(2) 7_456 . ?
C2 W1 C2 75.6(2) 2_565 . ?
C2 W1 C2 117.5(2) 8_666 . ?
C1 W1 C2 87.95(16) 13_575 12_666 ?
C1 W1 C2 69.91(16) 11_566 12_666 ?
C1 W1 C2 79.37(17) 2_565 12_666 ?
C1 W1 C2 71.96(16) 7_456 12_666 ?
C1 W1 C2 63.84(17) 14_655 12_666 ?
C1 W1 C2 145.09(16) 12_666 12_666 ?
C1 W1 C2 141.84(16) 8_666 12_666 ?
C1 W1 C2 73.01(16) . 12_666 ?
C2 W1 C2 117.5(2) 13_575 12_666 ?
C2 W1 C2 75.6(2) 11_566 12_666 ?
C2 W1 C2 73.4(2) 7_456 12_666 ?
C2 W1 C2 128.64(15) 2_565 12_666 ?
C2 W1 C2 15.6(2) 8_666 12_666 ?
C2 W1 C2 128.64(15) . 12_666 ?
C1 W1 C2 69.91(16) 13_575 14_655 ?
C1 W1 C2 87.95(16) 11_566 14_655 ?
C1 W1 C2 71.96(16) 2_565 14_655 ?
C1 W1 C2 79.37(17) 7_456 14_655 ?
C1 W1 C2 145.09(16) 14_655 14_655 ?
C1 W1 C2 63.84(17) 12_666 14_655 ?
C1 W1 C2 73.01(16) 8_666 14_655 ?
C1 W1 C2 141.84(16) . 14_655 ?
C2 W1 C2 75.6(2) 13_575 14_655 ?
C2 W1 C2 117.5(2) 11_566 14_655 ?
C2 W1 C2 128.64(15) 7_456 14_655 ?
C2 W1 C2 73.4(2) 2_565 14_655 ?
C2 W1 C2 128.64(14) 8_666 14_655 ?
C2 W1 C2 15.6(2) . 14_655 ?
C2 W1 C2 141.9(2) 12_666 14_655 ?
O3W O2W O3W 44.8(13) 15_665 . ?
O3W O2W Tb1 90.0(11) 15_665 . ?
O3W O2W Tb1 90.0(11) . . ?
O3W O3W O2W 67.6(6) 15_665 . ?
O3W O3W Tb1 84.23(13) 15_665 . ?
O2W O3W Tb1 74.7(11) . . ?
N1 N1 C1 88.0(3) 14_655 . ?
N1 N1 C1 63.4(3) 14_655 14_655 ?
C1 N1 C1 24.6(4) . 14_655 ?
N1 N1 Tb1 82.91(11) 14_655 . ?
C1 N1 Tb1 170.1(4) . . ?
C1 N1 Tb1 146.1(4) 14_655 . ?
C1 C1 N1 92.0(3) 14_655 . ?
C1 C1 N1 63.4(3) 14_655 14_655 ?
N1 C1 N1 28.6(4) . 14_655 ?
C1 C1 W1 82.85(12) 14_655 . ?
N1 C1 W1 174.7(4) . . ?
N1 C1 W1 146.2(4) 14_655 . ?
N2 N2 C2 78.9(4) 14_655 . ?
N2 N2 C2 54.6(3) 14_655 14_655 ?
C2 N2 C2 24.3(4) . 14_655 ?
C2 C2 N2 101.1(4) 14_655 . ?
C2 C2 N2 54.6(3) 14_655 14_655 ?
N2 C2 N2 46.5(5) . 14_655 ?
C2 C2 W1 82.21(12) 14_655 . ?
N2 C2 W1 176.7(4) . . ?
N2 C2 W1 136.8(4) 14_655 . ?

loop_
_geom_bond_atom_site_label_1
_geom_bond_atom_site_label_2
_geom_bond_distance
_geom_bond_site_symmetry_2
_geom_bond_publ_flag
Tb1 O2W 2.377(9) 4 ?
Tb1 O2W 2.377(9) 2 ?
Tb1 O2W 2.377(9) . ?
Tb1 O2W 2.377(9) 3 ?
Tb1 O3W 2.465(7) 4 ?
Tb1 O3W 2.465(7) 14_655 ?
Tb1 O3W 2.465(7) 13_565 ?
Tb1 O3W 2.465(7) 16 ?
Tb1 O3W 2.465(7) . ?
Tb1 O3W 2.465(7) 3 ?
Tb1 O3W 2.465(7) 15_665 ?
Tb1 O3W 2.465(7) 2 ?
Tb1 N1 2.497(4) 2 ?
Tb1 N1 2.497(4) 15_665 ?
Tb1 N1 2.497(4) 3 ?
Tb1 N1 2.497(4) 13_565 ?
Tb1 N1 2.497(4) 16 ?
Tb1 N1 2.497(4) . ?
Tb1 N1 2.497(4) 4 ?
Tb1 N1 2.497(4) 14_655 ?
Tb1 O1W 2.523(6) . ?
W1 C1 2.152(4) 13_575 ?
W1 C1 2.152(4) 11_566 ?
W1 C1 2.152(4) 2_565 ?
W1 C1 2.152(4) 7_456 ?
W1 C1 2.152(4) 14_655 ?
W1 C1 2.152(4) 12_666 ?
W1 C1 2.152(4) 8_666 ?
W1 C1 2.152(4) . ?
W1 C2 2.155(4) 13_575 ?
W1 C2 2.155(4) 11_566 ?
W1 C2 2.155(4) 7_456 ?
W1 C2 2.155(4) 2_565 ?
W1 C2 2.155(4) 8_666 ?
W1 C2 2.155(4) . ?
W1 C2 2.155(4) 12_666 ?
W1 C2 2.155(4) 14_655 ?
O2W O3W 0.651(10) 15_665 ?
O2W O3W 0.651(10) . ?
O3W O3W 0.496(11) 15_665 ?
N1 N1 0.617(10) 14_655 ?
N1 C1 1.151(5) . ?
N1 C1 1.287(6) 14_655 ?
C1 C1 0.535(9) 14_655 ?
C1 N1 1.287(6) 14_655 ?
N2 N2 1.031(12) 14_655 ?
N2 C2 1.159(6) . ?
N2 C2 1.395(6) 14_655 ?
C2 C2 0.585(9) 14_655 ?
C2 N2 1.395(6) 14_655 ?

loop_
_geom_torsion_atom_site_label_1
_geom_torsion_atom_site_label_2
_geom_torsion_atom_site_label_3
_geom_torsion_atom_site_label_4
_geom_torsion
_geom_torsion_site_symmetry_1
_geom_torsion_site_symmetry_2
_geom_torsion_site_symmetry_3
_geom_torsion_site_symmetry_4
_geom_torsion_publ_flag
O2W Tb1 O2W O3W 148.3(6) 4 . . 15_665 ?
O2W Tb1 O2W O3W -157.6(6) 2 . . 15_665 ?
O2W Tb1 O2W O3W -103.5(7) 3 . . 15_665 ?
O3W Tb1 O2W O3W 139.8(8) 4 . . 15_665 ?
O3W Tb1 O2W O3W 131.5(7) 14_655 . . 15_665 ?
O3W Tb1 O2W O3W -95.1(5) 13_565 . . 15_665 ?
O3W Tb1 O2W O3W -163.5(5) 16 . . 15_665 ?
O3W Tb1 O2W O3W 44.8(13) . . . 15_665 ?
O3W Tb1 O2W O3W -86.8(6) 3 . . 15_665 ?
O3W Tb1 O2W O3W -151.7(8) 2 . . 15_665 ?
N1 Tb1 O2W O3W -80.7(8) 2 . . 15_665 ?
N1 Tb1 O2W O3W -26.4(6) 15_665 . . 15_665 ?
N1 Tb1 O2W O3W -13.9(6) 3 . . 15_665 ?
N1 Tb1 O2W O3W -95.3(8) 13_565 . . 15_665 ?
N1 Tb1 O2W O3W 125.4(6) 16 . . 15_665 ?
N1 Tb1 O2W O3W 71.2(7) . . . 15_665 ?
N1 Tb1 O2W O3W 140.1(6) 4 . . 15_665 ?
N1 Tb1 O2W O3W 58.6(7) 14_655 . . 15_665 ?
O1W Tb1 O2W O3W 22.4(6) . . . 15_665 ?
O2W Tb1 O2W O3W 103.5(7) 4 . . . ?
O2W Tb1 O2W O3W 157.6(6) 2 . . . ?
O2W Tb1 O2W O3W -148.3(6) 3 . . . ?
O3W Tb1 O2W O3W 95.1(5) 4 . . . ?
O3W Tb1 O2W O3W 86.8(6) 14_655 . . . ?
O3W Tb1 O2W O3W -139.8(8) 13_565 . . . ?
O3W Tb1 O2W O3W 151.7(8) 16 . . . ?
O3W Tb1 O2W O3W -131.5(7) 3 . . . ?
O3W Tb1 O2W O3W -44.8(13) 15_665 . . . ?
O3W Tb1 O2W O3W 163.5(5) 2 . . . ?
N1 Tb1 O2W O3W -125.4(6) 2 . . . ?
N1 Tb1 O2W O3W -71.2(7) 15_665 . . . ?
N1 Tb1 O2W O3W -58.6(7) 3 . . . ?
N1 Tb1 O2W O3W -140.1(6) 13_565 . . . ?
N1 Tb1 O2W O3W 80.7(8) 16 . . . ?
N1 Tb1 O2W O3W 26.4(6) . . . . ?
N1 Tb1 O2W O3W 95.3(8) 4 . . . ?
N1 Tb1 O2W O3W 13.9(6) 14_655 . . . ?
O1W Tb1 O2W O3W -22.4(6) . . . . ?
Tb1 O2W O3W O3W 90.0(5) . . . 15_665 ?
O3W O2W O3W Tb1 -90.0(5) 15_665 . . . ?
O2W Tb1 O3W O3W -136.6(2) 4 . . 15_665 ?
O2W Tb1 O3W O3W -91.18(5) 2 . . 15_665 ?
O2W Tb1 O3W O3W -68.3(6) . . . 15_665 ?
O2W Tb1 O3W O3W -40.2(2) 3 . . 15_665 ?
O3W Tb1 O3W O3W -148.53(17) 4 . . 15_665 ?
O3W Tb1 O3W O3W -153.81(12) 14_655 . . 15_665 ?
O3W Tb1 O3W O3W -30.29(14) 13_565 . . 15_665 ?
O3W Tb1 O3W O3W -99.1(2) 16 . . 15_665 ?
O3W Tb1 O3W O3W -24.25(12) 3 . . 15_665 ?
O3W Tb1 O3W O3W -86.39(8) 2 . . 15_665 ?
N1 Tb1 O3W O3W -0.8(2) 2 . . 15_665 ?
N1 Tb1 O3W O3W 37.73(12) 15_665 . . 15_665 ?
N1 Tb1 O3W O3W 48.39(13) 3 . . 15_665 ?
N1 Tb1 O3W O3W -11.9(4) 13_565 . . 15_665 ?
N1 Tb1 O3W O3W -179.35(19) 16 . . 15_665 ?
N1 Tb1 O3W O3W 140.00(13) . . . 15_665 ?
N1 Tb1 O3W O3W -171.1(3) 4 . . 15_665 ?
N1 Tb1 O3W O3W 127.15(14) 14_655 . . 15_665 ?
O1W Tb1 O3W O3W 93.61(8) . . . 15_665 ?
O2W Tb1 O3W O2W -68.3(8) 4 . . . ?
O2W Tb1 O3W O2W -22.8(7) 2 . . . ?
O2W Tb1 O3W O2W 28.2(5) 3 . . . ?
O3W Tb1 O3W O2W -80.2(5) 4 . . . ?
O3W Tb1 O3W O2W -85.5(6) 14_655 . . . ?
O3W Tb1 O3W O2W 38.1(7) 13_565 . . . ?
O3W Tb1 O3W O2W -30.8(8) 16 . . . ?
O3W Tb1 O3W O2W 44.1(6) 3 . . . ?
O3W Tb1 O3W O2W 68.3(6) 15_665 . . . ?
O3W Tb1 O3W O2W -18.1(6) 2 . . . ?
N1 Tb1 O3W O2W 67.6(7) 2 . . . ?
N1 Tb1 O3W O2W 106.1(7) 15_665 . . . ?
N1 Tb1 O3W O2W 116.7(7) 3 . . . ?
N1 Tb1 O3W O2W 56.5(8) 13_565 . . . ?
N1 Tb1 O3W O2W -111.0(6) 16 . . . ?
N1 Tb1 O3W O2W -151.7(7) . . . . ?
N1 Tb1 O3W O2W -102.7(6) 4 . . . ?
N1 Tb1 O3W O2W -164.5(7) 14_655 . . . ?
O1W Tb1 O3W O2W 161.9(6) . . . . ?
O2W Tb1 N1 N1 -118.45(15) 4 . . 14_655 ?
O2W Tb1 N1 N1 -138.5(3) 2 . . 14_655 ?
O2W Tb1 N1 N1 -58.97(18) . . . 14_655 ?
O2W Tb1 N1 N1 -51.9(3) 3 . . 14_655 ?
O3W Tb1 N1 N1 -132.60(16) 4 . . 14_655 ?
O3W Tb1 N1 N1 -122.64(18) 14_655 . . 14_655 ?
O3W Tb1 N1 N1 -31.9(4) 13_565 . . 14_655 ?
O3W Tb1 N1 N1 -157.3(2) 16 . . 14_655 ?
O3W Tb1 N1 N1 -51.70(18) . . . 14_655 ?
O3W Tb1 N1 N1 -28.3(3) 3 . . 14_655 ?
O3W Tb1 N1 N1 -44.11(16) 15_665 . . 14_655 ?
O3W Tb1 N1 N1 -157.1(3) 2 . . 14_655 ?
N1 Tb1 N1 N1 87.36(4) 2 . . 14_655 ?
N1 Tb1 N1 N1 21.73(10) 15_665 . . 14_655 ?
N1 Tb1 N1 N1 16.48(8) 3 . . 14_655 ?
N1 Tb1 N1 N1 108.3(3) 13_565 . . 14_655 ?
N1 Tb1 N1 N1 162.50(8) 16 . . 14_655 ?
N1 Tb1 N1 N1 158.24(10) 4 . . 14_655 ?
O1W Tb1 N1 N1 87.36(4) . . . 14_655 ?
O2W Tb1 N1 C1 -95(2) 4 . . . ?
O2W Tb1 N1 C1 -115(2) 2 . . . ?
O2W Tb1 N1 C1 -36(2) . . . . ?
O2W Tb1 N1 C1 -29(2) 3 . . . ?
O3W Tb1 N1 C1 -109(2) 4 . . . ?
O3W Tb1 N1 C1 -99(2) 14_655 . . . ?
O3W Tb1 N1 C1 -9(3) 13_565 . . . ?
O3W Tb1 N1 C1 -134(2) 16 . . . ?
O3W Tb1 N1 C1 -28(2) . . . . ?
O3W Tb1 N1 C1 -5(2) 3 . . . ?
O3W Tb1 N1 C1 -21(2) 15_665 . . . ?
O3W Tb1 N1 C1 -134(2) 2 . . . ?
N1 Tb1 N1 C1 111(2) 2 . . . ?
N1 Tb1 N1 C1 45(2) 15_665 . . . ?
N1 Tb1 N1 C1 40(2) 3 . . . ?
N1 Tb1 N1 C1 132(2) 13_565 . . . ?
N1 Tb1 N1 C1 -174(2) 16 . . . ?
N1 Tb1 N1 C1 -178(2) 4 . . . ?
N1 Tb1 N1 C1 23(2) 14_655 . . . ?
O1W Tb1 N1 C1 111(2) . . . . ?
O2W Tb1 N1 C1 -112.2(6) 4 . . 14_655 ?
O2W Tb1 N1 C1 -132.2(7) 2 . . 14_655 ?
O2W Tb1 N1 C1 -52.7(6) . . . 14_655 ?
O2W Tb1 N1 C1 -45.6(8) 3 . . 14_655 ?
O3W Tb1 N1 C1 -126.3(7) 4 . . 14_655 ?
O3W Tb1 N1 C1 -116.3(7) 14_655 . . 14_655 ?
O3W Tb1 N1 C1 -25.6(9) 13_565 . . 14_655 ?
O3W Tb1 N1 C1 -151.0(6) 16 . . 14_655 ?
O3W Tb1 N1 C1 -45.4(6) . . . 14_655 ?
O3W Tb1 N1 C1 -22.0(8) 3 . . 14_655 ?
O3W Tb1 N1 C1 -37.8(6) 15_665 . . 14_655 ?
O3W Tb1 N1 C1 -150.8(6) 2 . . 14_655 ?
N1 Tb1 N1 C1 93.7(6) 2 . . 14_655 ?
N1 Tb1 N1 C1 28.0(7) 15_665 . . 14_655 ?
N1 Tb1 N1 C1 22.8(7) 3 . . 14_655 ?
N1 Tb1 N1 C1 114.6(6) 13_565 . . 14_655 ?
N1 Tb1 N1 C1 168.8(6) 16 . . 14_655 ?
N1 Tb1 N1 C1 164.5(6) 4 . . 14_655 ?
N1 Tb1 N1 C1 6.3(6) 14_655 . . 14_655 ?
O1W Tb1 N1 C1 93.7(6) . . . 14_655 ?
N1 N1 C1 C1 0.0 14_655 . . 14_655 ?
Tb1 N1 C1 C1 -23(2) . . . 14_655 ?
C1 N1 C1 N1 0.0 14_655 . . 14_655 ?
Tb1 N1 C1 N1 -23(2) . . . 14_655 ?
N1 N1 C1 W1 -13(4) 14_655 . . . ?
C1 N1 C1 W1 -13(4) 14_655 . . . ?
Tb1 N1 C1 W1 -36(6) . . . . ?
C1 W1 C1 C1 111.3(3) 13_575 . . 14_655 ?
C1 W1 C1 C1 -19.05(12) 11_566 . . 14_655 ?
C1 W1 C1 C1 87.73(4) 2_565 . . 14_655 ?
C1 W1 C1 C1 -15.30(9) 7_456 . . 14_655 ?
C1 W1 C1 C1 -165.49(9) 12_666 . . 14_655 ?
C1 W1 C1 C1 -160.82(12) 8_666 . . 14_655 ?
C2 W1 C1 C1 -79.36(13) 13_575 . . 14_655 ?
C2 W1 C1 C1 126.10(12) 11_566 . . 14_655 ?
C2 W1 C1 C1 127.55(14) 7_456 . . 14_655 ?
C2 W1 C1 C1 -95.72(13) 2_565 . . 14_655 ?
C2 W1 C1 C1 52.62(12) 8_666 . . 14_655 ?
C2 W1 C1 C1 -86.6(3) . . . 14_655 ?
C2 W1 C1 C1 48.08(13) 12_666 . . 14_655 ?
C2 W1 C1 C1 -112.4(2) 14_655 . . 14_655 ?
C1 W1 C1 N1 124(4) 13_575 . . . ?
C1 W1 C1 N1 -6(4) 11_566 . . . ?
C1 W1 C1 N1 101(4) 2_565 . . . ?
C1 W1 C1 N1 -3(4) 7_456 . . . ?
C1 W1 C1 N1 13(4) 14_655 . . . ?
C1 W1 C1 N1 -153(4) 12_666 . . . ?
C1 W1 C1 N1 -148(4) 8_666 . . . ?
C2 W1 C1 N1 -67(4) 13_575 . . . ?
C2 W1 C1 N1 139(4) 11_566 . . . ?
C2 W1 C1 N1 140(4) 7_456 . . . ?
C2 W1 C1 N1 -83(4) 2_565 . . . ?
C2 W1 C1 N1 65(4) 8_666 . . . ?
C2 W1 C1 N1 -74(4) . . . . ?
C2 W1 C1 N1 61(4) 12_666 . . . ?
C2 W1 C1 N1 -100(4) 14_655 . . . ?
C1 W1 C1 N1 113.2(6) 13_575 . . 14_655 ?
C1 W1 C1 N1 -17.2(6) 11_566 . . 14_655 ?
C1 W1 C1 N1 89.6(6) 2_565 . . 14_655 ?
C1 W1 C1 N1 -13.4(6) 7_456 . . 14_655 ?
C1 W1 C1 N1 1.9(6) 14_655 . . 14_655 ?
C1 W1 C1 N1 -163.6(7) 12_666 . . 14_655 ?
C1 W1 C1 N1 -158.9(7) 8_666 . . 14_655 ?
C2 W1 C1 N1 -77.5(6) 13_575 . . 14_655 ?
C2 W1 C1 N1 128.0(7) 11_566 . . 14_655 ?
C2 W1 C1 N1 129.4(7) 7_456 . . 14_655 ?
C2 W1 C1 N1 -93.8(7) 2_565 . . 14_655 ?
C2 W1 C1 N1 54.5(6) 8_666 . . 14_655 ?
C2 W1 C1 N1 -84.7(7) . . . 14_655 ?
C2 W1 C1 N1 50.0(6) 12_666 . . 14_655 ?
C2 W1 C1 N1 -110.5(6) 14_655 . . 14_655 ?
N2 N2 C2 C2 0.0 14_655 . . 14_655 ?
C2 N2 C2 N2 0.000(1) 14_655 . . 14_655 ?
N2 N2 C2 W1 175(7) 14_655 . . . ?
C2 N2 C2 W1 175(7) 14_655 . . . ?
C1 W1 C2 C2 79.82(13) 13_575 . . 14_655 ?
C1 W1 C2 C2 -162.91(13) 11_566 . . 14_655 ?
C1 W1 C2 C2 94.80(14) 2_565 . . 14_655 ?
C1 W1 C2 C2 -174.72(13) 7_456 . . 14_655 ?
C1 W1 C2 C2 -112.2(3) 14_655 . . 14_655 ?
C1 W1 C2 C2 -4.82(12) 12_666 . . 14_655 ?
C1 W1 C2 C2 -16.34(12) 8_666 . . 14_655 ?
C1 W1 C2 C2 -88.7(3) . . . 14_655 ?
C2 W1 C2 C2 -95.86(9) 13_575 . . 14_655 ?
C2 W1 C2 C2 48.48(16) 11_566 . . 14_655 ?
C2 W1 C2 C2 36.64(5) 7_456 . . 14_655 ?
C2 W1 C2 C2 -79.83(15) 2_565 . . 14_655 ?
C2 W1 C2 C2 138.73(6) 8_666 . . 14_655 ?
C2 W1 C2 C2 151.85(15) 12_666 . . 14_655 ?
C1 W1 C2 N2 -95(7) 13_575 . . . ?
C1 W1 C2 N2 22(7) 11_566 . . . ?
C1 W1 C2 N2 -80(7) 2_565 . . . ?
C1 W1 C2 N2 10(7) 7_456 . . . ?
C1 W1 C2 N2 73(7) 14_655 . . . ?
C1 W1 C2 N2 -180(100) 12_666 . . . ?
C1 W1 C2 N2 169(7) 8_666 . . . ?
C1 W1 C2 N2 96(7) . . . . ?
C2 W1 C2 N2 89(7) 13_575 . . . ?
C2 W1 C2 N2 -126(7) 11_566 . . . ?
C2 W1 C2 N2 -138(7) 7_456 . . . ?
C2 W1 C2 N2 105(7) 2_565 . . . ?
C2 W1 C2 N2 -36(7) 8_666 . . . ?
C2 W1 C2 N2 -23(7) 12_666 . . . ?
C2 W1 C2 N2 -175(7) 14_655 . . . ?
C1 W1 C2 N2 79.5(5) 13_575 . . 14_655 ?
C1 W1 C2 N2 -163.3(5) 11_566 . . 14_655 ?
C1 W1 C2 N2 94.4(5) 2_565 . . 14_655 ?
C1 W1 C2 N2 -175.1(6) 7_456 . . 14_655 ?
C1 W1 C2 N2 -112.5(5) 14_655 . . 14_655 ?
C1 W1 C2 N2 -5.2(5) 12_666 . . 14_655 ?
C1 W1 C2 N2 -16.7(5) 8_666 . . 14_655 ?
C1 W1 C2 N2 -89.0(6) . . . 14_655 ?
C2 W1 C2 N2 -96.2(5) 13_575 . . 14_655 ?
C2 W1 C2 N2 48.1(5) 11_566 . . 14_655 ?
C2 W1 C2 N2 36.3(5) 7_456 . . 14_655 ?
C2 W1 C2 N2 -80.2(5) 2_565 . . 14_655 ?
C2 W1 C2 N2 138.4(5) 8_666 . . 14_655 ?
C2 W1 C2 N2 151.5(5) 12_666 . . 14_655 ?
C2 W1 C2 N2 -0.4(5) 14_655 . . 14_655 ?
